data_4000961
loop_
_publ_author_name
'Wang, Shuao'
'Alekseev, Evgeny V.'
'Ling, Jie'
'Liu, Guokui'
'Depmeier, Wulf'
'Albrecht-Schmitt, Thomas E.'

_publ_section_title
;
 Polarity and Chirality in Uranyl Borates: Insights into Understanding the
 Vitrification of Nuclear Waste and the Development of Nonlinear Optical
 Materials
;
_journal_issue 6
_journal_name_full 'Chemistry of Materials'
_journal_page_first 2155
_journal_paper_doi 10.1021/cm9037796
_journal_volume 22
_journal_year 2010
_chemical_formula_moiety Tl2[(UO2)2B11O19(OH)]
_chemical_formula_sum 'B11 O24 Tl2 U2'
_chemical_formula_weight 1387.71
_chemical_melting_point ?
_chemical_name_common 'Thallium uranyl borate'
_chemical_name_systematic
; 
 ? 
;
_space_group_IT_number 9
_symmetry_cell_setting monoclinic
_symmetry_space_group_name_Hall 'C -2yc'
_symmetry_space_group_name_H-M 'C 1 c 1'
_atom_sites_solution_hydrogens none
_atom_sites_solution_primary direct
_atom_sites_solution_secondary difmap
_audit_creation_method SHELXL-97
_cell_angle_alpha 90.00
_cell_angle_beta 99.1460(10)
_cell_angle_gamma 90.00
_cell_formula_units_Z 4
_cell_length_a 11.1689(10)
_cell_length_b 6.4541(6)
_cell_length_c 28.216(2)
_cell_measurement_reflns_used 4806
_cell_measurement_temperature 296(2)
_cell_measurement_theta_max 28.81
_cell_measurement_theta_min 2.92
_cell_volume 2008.1(3)
_computing_cell_refinement 'smart saint'
_computing_data_collection smart
_computing_data_reduction SAINT
_computing_molecular_graphics 'SHELXP-97 (Sheldrick, 1997)'
_computing_publication_material 'SHELXCIF-97 (Sheldrick, 2000)'
_computing_structure_refinement 'SHELXL-97 (Sheldrick, 1997)'
_computing_structure_solution 'SHELXS-97 (Sheldrick, 1990)'
_diffrn_ambient_temperature 296(2)
_diffrn_detector_area_resol_mean 0
_diffrn_measured_fraction_theta_full 0.945
_diffrn_measured_fraction_theta_max 0.945
_diffrn_measurement_device_type 'BRUKER apex'
_diffrn_measurement_method '0.3 wide w/ exposures'
_diffrn_radiation_monochromator graphite
_diffrn_radiation_source 'fine-focus sealed tube'
_diffrn_radiation_type MoK\a
_diffrn_radiation_wavelength 0.71073
_diffrn_reflns_av_R_equivalents 0.0350
_diffrn_reflns_av_sigmaI/netI 0.0520
_diffrn_reflns_limit_h_max 14
_diffrn_reflns_limit_h_min -15
_diffrn_reflns_limit_k_max 8
_diffrn_reflns_limit_k_min -8
_diffrn_reflns_limit_l_max 36
_diffrn_reflns_limit_l_min -36
_diffrn_reflns_number 11519
_diffrn_reflns_theta_full 28.81
_diffrn_reflns_theta_max 28.81
_diffrn_reflns_theta_min 2.92
_exptl_absorpt_coefficient_mu 32.200
_exptl_absorpt_correction_T_max 0.324
_exptl_absorpt_correction_T_min 0.232
_exptl_absorpt_correction_type numerical
_exptl_absorpt_process_details SHELTXPREP
_exptl_crystal_colour 'Light yellow'
_exptl_crystal_density_diffrn 4.590
_exptl_crystal_density_meas ?
_exptl_crystal_density_method 'not measured'
_exptl_crystal_description Prism
_exptl_crystal_F_000 2372
_exptl_crystal_size_max 0.130
_exptl_crystal_size_mid 0.040
_exptl_crystal_size_min 0.035
_refine_diff_density_max 2.701
_refine_diff_density_min -1.608
_refine_diff_density_rms 0.259
_refine_ls_abs_structure_details 'Flack H D (1983), Acta Cryst. A39, 876-881'
_refine_ls_abs_structure_Flack 0.010(9)
_refine_ls_extinction_coef 0.00107(3)
_refine_ls_extinction_expression Fc^*^=kFc[1+0.001xFc^2^\l^3^/sin(2\q)]^-1/4^
_refine_ls_extinction_method SHELXL
_refine_ls_goodness_of_fit_ref 1.008
_refine_ls_hydrogen_treatment none
_refine_ls_matrix_type full
_refine_ls_number_parameters 182
_refine_ls_number_reflns 4818
_refine_ls_number_restraints 2
_refine_ls_restrained_S_all 1.008
_refine_ls_R_factor_all 0.0284
_refine_ls_R_factor_gt 0.0269
_refine_ls_shift/su_max 0.001
_refine_ls_shift/su_mean 0.000
_refine_ls_structure_factor_coef Fsqd
_refine_ls_weighting_details 'calc w=1/[\s^2^(Fo^2^)+(0.0248P)^2^+0.0000P] where P=(Fo^2^+2Fc^2^)/3'
_refine_ls_weighting_scheme calc
_refine_ls_wR_factor_gt 0.0615
_refine_ls_wR_factor_ref 0.0621
_reflns_number_gt 4648
_reflns_number_total 4818
_reflns_threshold_expression >2sigma(I)
_cod_data_source_file cm9037796_si_002.cif
_cod_data_source_block TlUBO-1
_cod_depositor_comments
;
The following automatic conversions were performed:

'_chemical_melting_point' value 'N/A' was changed to '?' - the value
is undefined or not given.

'_symmetry_cell_setting' value
'Monoclinic' changed to 'monoclinic' according to
/home/saulius/struct/CIF-dictionaries/cif_core.dic dictionary named
'cif_core.dic' version 2.4.2 from 2011-04-26.

Automatic conversion script
Id: cif_fix_values 1715 2011-07-08 13:25:40Z adriana 

The following automatic conversions were performed:

'_exptl_crystal_density_meas' value 'n/a' was changed to '?' - the
value is perceived as not measured.

Automatic conversion script
Id: cif_fix_values 3008 2015-01-20 13:52:24Z robertas 
;
_cod_original_sg_symbol_H-M Cc
_cod_database_code 4000961

loop_
_symmetry_equiv_pos_as_xyz
'x, y, z'
'x, -y, z+1/2'
'x+1/2, y+1/2, z'
'x+1/2, -y+1/2, z+1/2'

loop_
_atom_site_label
_atom_site_type_symbol
_atom_site_fract_x
_atom_site_fract_y
_atom_site_fract_z
_atom_site_U_iso_or_equiv
_atom_site_adp_type
_atom_site_occupancy
_atom_site_symmetry_multiplicity
_atom_site_calc_flag
_atom_site_refinement_flags
U1 U -0.396004(19) -0.27686(5) 0.109631(10) 0.00660(8) Uani 1 1 d .
U2 U -0.21706(2) -0.73883(4) -0.170440(12) 0.00604(8) Uani 1 1 d .
Tl3 Tl 0.05592(5) -0.30962(8) 0.208667(19) 0.03178(13) Uani 1 1 d .
Tl1 Tl -0.25321(7) -1.02358(12) -0.02684(2) 0.0504(2) Uani 0.87 1 d P
Tl2 Tl -0.3010(5) -1.2062(8) -0.03575(19) 0.0513(11) Uiso 0.13 1 d P
B1 B -0.6495(8) -0.1227(15) 0.1086(3) 0.0074(18) Uiso 1 1 d .
B2 B -0.1816(9) 0.0152(15) 0.1334(3) 0.0078(18) Uiso 1 1 d .
B3 B -0.5286(9) -0.8295(16) -0.0763(4) 0.0120(19) Uiso 1 1 d .
B4 B -0.5785(9) -0.7636(14) 0.0891(4) 0.0092(19) Uiso 1 1 d .
B5 B -0.1559(9) -1.1975(16) -0.1460(4) 0.0088(19) Uiso 1 1 d .
B6 B -0.4896(10) -0.8095(17) 0.0197(4) 0.014(2) Uiso 1 1 d .
B7 B -0.3590(9) 0.2514(14) 0.0965(4) 0.0064(18) Uiso 1 1 d .
B8 B -0.1053(9) 0.0963(16) 0.2225(4) 0.014(2) Uiso 1 1 d .
B9 B -0.3808(9) -0.2424(14) -0.1683(4) 0.0071(18) Uiso 1 1 d .
B10 B -0.4840(8) -0.5785(14) -0.1918(3) 0.0073(17) Uiso 1 1 d .
B11 B -0.5008(8) -0.9371(14) -0.1573(3) 0.0061(17) Uiso 1 1 d .
O1 O -0.0823(6) -1.0349(10) -0.1637(2) 0.0108(13) Uiso 1 1 d .
O2 O -0.1837(5) -0.1788(9) 0.1063(2) 0.0051(11) Uiso 1 1 d .
O3 O -0.4353(5) -0.7927(9) -0.1829(2) 0.0067(12) Uiso 1 1 d .
O4 O -0.1290(6) -1.2158(9) -0.0937(2) 0.0126(14) Uiso 1 1 d .
O5 O -0.2671(5) -0.5763(9) 0.1040(2) 0.0079(12) Uiso 1 1 d .
O6 O -0.4660(5) -0.6524(9) 0.1108(2) 0.0069(12) Uiso 1 1 d .
O7 O 0.0080(5) -0.6508(10) -0.1726(2) 0.0083(12) Uiso 1 1 d .
O8 O -0.3731(5) -0.4534(9) -0.1746(2) 0.0079(12) Uiso 1 1 d .
O9 O -0.1334(5) -0.3931(9) -0.1692(2) 0.0093(12) Uiso 1 1 d .
O10 O -0.4617(5) -0.9273(9) -0.1050(2) 0.0129(13) Uiso 1 1 d .
O11 O -0.3717(7) -0.2963(11) 0.1728(3) 0.0151(15) Uiso 1 1 d .
O12 O -0.2317(7) -0.7440(10) -0.2333(3) 0.0133(17) Uiso 1 1 d .
O13 O -0.4290(7) -0.2675(10) 0.0462(3) 0.0137(16) Uiso 1 1 d .
O14 O -0.2006(7) -0.7251(10) -0.1074(3) 0.0160(17) Uiso 1 1 d .
O15 O -0.6111(6) -0.3256(10) 0.1121(2) 0.0102(13) Uiso 1 1 d .
O16 O -0.2799(5) -1.1201(9) -0.1598(2) 0.0075(12) Uiso 1 1 d .
O17 O -0.1277(5) -0.0224(9) 0.1831(2) 0.0107(13) Uiso 1 1 d .
O18 O -0.5582(5) 0.0147(9) 0.1080(2) 0.0084(12) Uiso 1 1 d .
O19 O -0.3122(5) 0.0765(8) 0.1281(2) 0.0055(11) Uiso 1 1 d .
O20 O -0.3766(5) -0.8079(9) 0.0471(2) 0.0114(13) Uiso 1 1 d .
O21 O -0.1765(9) 0.2764(13) 0.2250(3) 0.033(2) Uiso 1 1 d .
O22 O -0.0182(5) 0.0327(9) 0.2587(2) 0.0108(12) Uiso 1 1 d .
O23 O -0.5905(6) -0.7713(10) 0.0385(2) 0.0144(14) Uiso 1 1 d .
O24 O -0.4867(7) -0.8504(13) -0.0285(3) 0.0304(18) Uiso 1 1 d .

loop_
_atom_site_aniso_label
_atom_site_aniso_U_11
_atom_site_aniso_U_22
_atom_site_aniso_U_33
_atom_site_aniso_U_23
_atom_site_aniso_U_13
_atom_site_aniso_U_12
U1 0.00556(16) 0.00493(14) 0.00936(17) -0.00008(14) 0.00131(12) 0.00000(14)
U2 0.00602(15) 0.00398(14) 0.00801(16) 0.00004(12) 0.00079(12) 0.00030(12)
Tl3 0.0427(3) 0.0353(3) 0.0161(2) -0.0023(2) 0.00091(18) 0.0153(2)
Tl1 0.0444(3) 0.0832(5) 0.0252(3) 0.0097(3) 0.0107(2) 0.0427(3)

loop_
_atom_type_symbol
_atom_type_description
_atom_type_scat_dispersion_real
_atom_type_scat_dispersion_imag
_atom_type_scat_source
B B 0.0013 0.0007 'International Tables Vol C Tables 4.2.6.8 and 6.1.1.4'
O O 0.0106 0.0060 'International Tables Vol C Tables 4.2.6.8 and 6.1.1.4'
Tl Tl -2.8358 9.6688 'International Tables Vol C Tables 4.2.6.8 and 6.1.1.4'
U U -9.6767 9.6646 'International Tables Vol C Tables 4.2.6.8 and 6.1.1.4'

loop_
_geom_angle_atom_site_label_1
_geom_angle_atom_site_label_2
_geom_angle_atom_site_label_3
_geom_angle
_geom_angle_site_symmetry_1
_geom_angle_site_symmetry_3
O11 U1 O13 176.2(3) . .
O11 U1 O5 90.6(3) . .
O13 U1 O5 89.5(3) . .
O11 U1 O15 87.5(3) . .
O13 U1 O15 89.2(3) . .
O5 U1 O15 119.8(2) . .
O11 U1 O2 93.6(3) . .
O13 U1 O2 90.0(3) . .
O5 U1 O2 67.61(19) . .
O15 U1 O2 172.55(19) . .
O11 U1 O19 82.0(3) . .
O13 U1 O19 101.1(2) . .
O5 U1 O19 122.37(19) . .
O15 U1 O19 116.9(2) . .
O2 U1 O19 56.08(18) . .
O11 U1 O6 85.3(3) . .
O13 U1 O6 91.7(2) . .
O5 U1 O6 55.28(18) . .
O15 U1 O6 64.6(2) . .
O2 U1 O6 122.84(18) . .
O19 U1 O6 167.09(19) . .
O11 U1 O18 93.7(3) . .
O13 U1 O18 85.7(3) . .
O5 U1 O18 171.91(19) . .
O15 U1 O18 53.7(2) . .
O2 U1 O18 118.86(19) . .
O19 U1 O18 65.12(18) . .
O6 U1 O18 118.25(18) . .
O11 U1 B1 91.6(3) . .
O13 U1 B1 86.2(3) . .
O5 U1 B1 146.3(2) . .
O15 U1 B1 26.9(2) . .
O2 U1 B1 145.6(2) . .
O19 U1 B1 91.2(2) . .
O6 U1 B1 91.4(2) . .
O18 U1 B1 26.8(2) . .
O11 U1 B2 80.3(3) . .
O13 U1 B2 103.5(3) . .
O5 U1 B2 93.1(2) . .
O15 U1 B2 145.1(2) . .
O2 U1 B2 28.6(2) . .
O19 U1 B2 29.3(2) . .
O6 U1 B2 145.1(2) . .
O18 U1 B2 94.4(2) . .
B1 U1 B2 120.4(3) . .
O11 U1 B7 92.8(3) . 1_545
O13 U1 B7 85.6(3) . 1_545
O5 U1 B7 28.4(2) . 1_545
O15 U1 B7 91.6(2) . 1_545
O2 U1 B7 95.7(2) . 1_545
O19 U1 B7 150.6(2) . 1_545
O6 U1 B7 27.8(2) . 1_545
O18 U1 B7 144.3(2) . 1_545
B1 U1 B7 117.9(3) . 1_545
B2 U1 B7 121.3(3) . 1_545
O12 U2 O14 178.1(3) . .
O12 U2 O9 90.3(3) . .
O14 U2 O9 87.8(3) . .
O12 U2 O1 91.2(3) . .
O14 U2 O1 89.8(3) . .
O9 U2 O1 119.6(2) . .
O12 U2 O3 85.5(3) . .
O14 U2 O3 95.4(3) . .
O9 U2 O3 120.69(19) . .
O1 U2 O3 119.7(2) . .
O12 U2 O8 90.8(3) . .
O14 U2 O8 88.3(3) . .
O9 U2 O8 65.78(19) . .
O1 U2 O8 174.3(2) . .
O3 U2 O8 55.20(19) . .
O12 U2 O7 85.1(3) . .
O14 U2 O7 93.8(3) . .
O9 U2 O7 54.8(2) . .
O1 U2 O7 65.2(2) . .
O3 U2 O7 169.51(19) . .
O8 U2 O7 120.30(19) . .
O12 U2 O16 96.6(2) . .
O14 U2 O16 85.3(2) . .
O9 U2 O16 170.73(19) . .
O1 U2 O16 54.37(19) . .
O3 U2 O16 66.23(18) . .
O8 U2 O16 120.06(18) . .
O7 U2 O16 119.57(19) . .
O12 U2 B11 94.5(3) . 3
O14 U2 B11 83.8(3) . 3
O9 U2 B11 28.4(2) . 3
O1 U2 B11 91.3(2) . 3
O3 U2 B11 149.0(2) . 3
O8 U2 B11 93.8(2) . 3
O7 U2 B11 28.0(2) . 3
O16 U2 B11 144.0(2) . 3
O12 U2 B5 100.9(3) . .
O14 U2 B5 80.7(3) . .
O9 U2 B5 144.1(2) . .
O1 U2 B5 27.6(2) . .
O3 U2 B5 94.4(2) . .
O8 U2 B5 146.6(2) . .
O7 U2 B5 92.0(2) . .
O16 U2 B5 28.2(2) . .
B11 U2 B5 115.9(2) 3 .
Tl2 Tl1 O4 72.6(3) . .
Tl1 Tl2 O4 80.2(3) . .
O5 B1 O18 125.8(8) 3_455 .
O5 B1 O15 120.8(8) 3_455 .
O18 B1 O15 113.4(8) . .
O5 B1 U1 172.0(7) 3_455 .
O18 B1 U1 60.3(4) . .
O15 B1 U1 53.1(4) . .
O17 B2 O2 109.3(7) . .
O17 B2 O15 110.0(7) . 3
O2 B2 O15 110.2(7) . 3
O17 B2 O19 112.8(7) . .
O2 B2 O19 103.9(7) . .
O15 B2 O19 110.5(7) 3 .
O17 B2 U1 107.5(5) . .
O2 B2 U1 53.7(4) . .
O15 B2 U1 142.5(6) 3 .
O19 B2 U1 54.6(4) . .
O24 B3 O10 114.4(9) . .
O24 B3 O4 122.8(9) . 3_455
O10 B3 O4 122.8(9) . 3_455
O23 B4 O2 113.6(8) . 3_445
O23 B4 O6 111.7(7) . .
O2 B4 O6 110.9(7) 3_445 .
O23 B4 O18 107.7(7) . 1_545
O2 B4 O18 108.7(7) 3_445 1_545
O6 B4 O18 103.8(7) . 1_545
O4 B5 O16 109.2(7) . .
O4 B5 O9 111.1(7) . 1_545
O16 B5 O9 113.4(7) . 1_545
O4 B5 O1 111.4(7) . .
O16 B5 O1 102.8(7) . .
O9 B5 O1 108.6(7) 1_545 .
O4 B5 U2 107.7(5) . .
O16 B5 U2 56.5(4) . .
O9 B5 U2 140.7(6) 1_545 .
O1 B5 U2 49.9(4) . .
O23 B6 O24 124.8(9) . .
O23 B6 O20 122.2(9) . .
O24 B6 O20 113.0(8) . .
O20 B7 O6 113.1(7) 1_565 1_565
O20 B7 O19 111.4(7) 1_565 .
O6 B7 O19 112.5(7) 1_565 .
O20 B7 O5 108.8(7) 1_565 1_565
O6 B7 O5 102.5(6) 1_565 1_565
O19 B7 O5 108.1(7) . 1_565
O20 B7 U1 112.3(5) 1_565 1_565
O6 B7 U1 54.5(4) 1_565 1_565
O19 B7 U1 135.7(6) . 1_565
O5 B7 U1 50.1(4) 1_565 1_565
O17 B8 O22 117.9(8) . .
O17 B8 O21 118.5(9) . .
O22 B8 O21 123.5(9) . .
O7 B9 O16 118.7(7) 3_455 1_565
O7 B9 O8 119.4(8) 3_455 .
O16 B9 O8 121.8(8) 1_565 .
O22 B10 O1 112.4(7) 4_444 3_455
O22 B10 O8 106.6(7) 4_444 .
O1 B10 O8 111.8(7) 3_455 .
O22 B10 O3 113.1(7) 4_444 .
O1 B10 O3 111.6(7) 3_455 .
O8 B10 O3 100.7(6) . .
O3 B11 O7 113.5(7) . 3_445
O3 B11 O10 112.3(7) . .
O7 B11 O10 108.4(7) 3_445 .
O3 B11 O9 109.1(7) . 3_445
O7 B11 O9 103.0(6) 3_445 3_445
O10 B11 O9 110.1(7) . 3_445
O3 B11 U2 142.8(6) . 3_445
O7 B11 U2 56.8(4) 3_445 3_445
O10 B11 U2 104.4(5) . 3_445
O9 B11 U2 50.4(4) 3_445 3_445
B10 O1 B5 123.3(7) 3_545 .
B10 O1 U2 127.8(5) 3_545 .
B5 O1 U2 102.5(5) . .
B4 O2 B2 123.5(6) 3 .
B4 O2 U1 138.6(5) 3 .
B2 O2 U1 97.7(4) . .
B11 O3 B10 118.8(6) . .
B11 O3 U2 126.5(5) . .
B10 O3 U2 102.8(5) . .
B3 O4 B5 115.5(7) 3_545 .
B3 O4 Tl2 114.6(6) 3_545 .
B5 O4 Tl2 123.7(5) . .
B3 O4 Tl1 117.6(6) 3_545 .
B5 O4 Tl1 126.8(5) . .
Tl2 O4 Tl1 27.25(12) . .
B1 O5 B7 119.1(7) 3_545 1_545
B1 O5 U1 139.2(6) 3_545 .
B7 O5 U1 101.5(5) 1_545 .
B7 O6 B4 110.9(6) 1_545 .
B7 O6 U1 97.8(4) 1_545 .
B4 O6 U1 133.8(5) . .
B9 O7 B11 119.2(7) 3_545 3
B9 O7 U2 141.0(5) 3_545 .
B11 O7 U2 95.1(4) 3 .
B9 O8 B10 120.7(7) . .
B9 O8 U2 140.5(5) . .
B10 O8 U2 98.7(4) . .
B5 O9 B11 107.3(6) 1_565 3
B5 O9 U2 135.2(5) 1_565 .
B11 O9 U2 101.2(5) 3 .
B3 O10 B11 121.3(7) . .
B1 O15 B2 120.7(7) . 3_445
B1 O15 U1 99.9(5) . .
B2 O15 U1 133.9(5) 3_445 .
B9 O16 B5 124.6(7) 1_545 .
B9 O16 U2 139.5(5) 1_545 .
B5 O16 U2 95.3(5) . .
B8 O17 B2 134.3(8) . .
B8 O17 Tl3 97.7(5) . .
B2 O17 Tl3 122.5(5) . .
B1 O18 B4 123.1(7) . 1_565
B1 O18 U1 92.8(5) . .
B4 O18 U1 138.1(5) 1_565 .
B7 O19 B2 120.4(6) . .
B7 O19 U1 119.1(5) . .
B2 O19 U1 96.1(4) . .
B6 O20 B7 121.5(7) . 1_545
B8 O22 B10 136.6(7) . 4_545
B6 O23 B4 117.0(8) . .
B3 O24 B6 153.1(9) . .

loop_
_geom_bond_atom_site_label_1
_geom_bond_atom_site_label_2
_geom_bond_distance
_geom_bond_site_symmetry_2
U1 O11 1.763(7) .
U1 O13 1.769(8) .
U1 O5 2.430(6) .
U1 O15 2.434(6) .
U1 O2 2.470(5) .
U1 O19 2.489(5) .
U1 O6 2.548(6) .
U1 O18 2.607(6) .
U1 B1 2.997(9) .
U1 B2 3.037(9) .
U1 B7 3.103(9) 1_545
U2 O12 1.756(8) .
U2 O14 1.761(8) .
U2 O9 2.417(6) .
U2 O1 2.421(6) .
U2 O3 2.432(6) .
U2 O8 2.526(6) .
U2 O7 2.588(6) .
U2 O16 2.589(6) .
U2 B11 3.079(9) 3
U2 B5 3.091(10) .
Tl3 O17 2.774(6) .
Tl1 Tl2 1.302(5) .
Tl1 O4 2.802(6) .
Tl2 O4 2.713(8) .
B1 O5 1.333(11) 3_455
B1 O18 1.354(11) .
B1 O15 1.377(11) .
B2 O17 1.456(11) .
B2 O2 1.465(11) .
B2 O15 1.480(11) 3
B2 O19 1.496(11) .
B3 O24 1.363(13) .
B3 O10 1.342(12) .
B3 O4 1.364(12) 3_455
B4 O23 1.415(12) .
B4 O2 1.448(11) 3_445
B4 O6 1.492(12) .
B4 O18 1.531(11) 1_545
B5 O4 1.464(12) .
B5 O16 1.465(11) .
B5 O9 1.462(11) 1_545
B5 O1 1.469(11) .
B6 O23 1.342(12) .
B6 O24 1.392(13) .
B6 O20 1.371(12) .
B7 O20 1.427(11) 1_565
B7 O6 1.459(11) 1_565
B7 O19 1.482(11) .
B7 O5 1.505(11) 1_565
B7 U1 3.103(9) 1_565
B8 O17 1.340(12) .
B8 O22 1.358(12) .
B8 O21 1.416(13) .
B9 O7 1.364(11) 3_455
B9 O16 1.365(11) 1_565
B9 O8 1.378(10) .
B10 O22 1.419(11) 4_444
B10 O1 1.479(11) 3_455
B10 O8 1.493(11) .
B10 O3 1.492(10) .
B11 O3 1.446(11) .
B11 O7 1.454(11) 3_445
B11 O10 1.473(11) .
B11 O9 1.494(11) 3_445
B11 U2 3.079(9) 3_445
O1 B10 1.479(11) 3_545
O2 B4 1.448(11) 3
O4 B3 1.364(12) 3_545
O5 B1 1.333(11) 3_545
O5 B7 1.505(11) 1_545
O6 B7 1.459(11) 1_545
O7 B9 1.364(11) 3_545
O7 B11 1.454(11) 3
O9 B5 1.462(11) 1_565
O9 B11 1.494(11) 3
O15 B2 1.480(11) 3_445
O16 B9 1.365(11) 1_545
O18 B4 1.531(11) 1_565
O20 B7 1.427(11) 1_545
O22 B10 1.420(11) 4_545
